data_4077917
loop_
_publ_author_name
'Perez-Gavilan, Ariane'
'Carroll, Patrick J.'
'Sneddon, Larry G.'

_publ_section_title
;
 Efficient and Systematic Click-Based Synthetic Routes to Amino Acid
 Functionalized Metallatricarbadecaboranes
;
_journal_issue 7
_journal_name_full Organometallics
_journal_page_first 2741
_journal_paper_doi 10.1021/om201044r
_journal_volume 31
_journal_year 2012
_chemical_formula_sum 'C16 H19 B7 Ru'
_chemical_formula_weight 388.05
_space_group_IT_number 14
_symmetry_cell_setting monoclinic
_symmetry_Int_Tables_number 14
_symmetry_space_group_name_Hall '-P 2ybc'
_symmetry_space_group_name_H-M 'P 1 21/c 1'
_atom_sites_solution_hydrogens geom
_atom_sites_solution_primary direct
_audit_creation_method SHELXL-97
_cell_angle_alpha 90.00
_cell_angle_beta 95.869(2)
_cell_angle_gamma 90.00
_cell_formula_units_Z 4
_cell_length_a 9.6436(8)
_cell_length_b 13.2356(10)
_cell_length_c 13.4660(10)
_cell_measurement_temperature 170(1)
_cell_volume 1709.8(2)
_computing_data_collection 'CrystalClear (Rigaku, 1999)'
_computing_data_reduction 'CrystalClear (Rigaku, 1999)'
_computing_structure_refinement 'SHELXL-97 (Sheldrick, 1997)'
_computing_structure_solution 'SIR97 (Altomare, 1999)'
_diffrn_ambient_temperature 170(1)
_diffrn_measured_fraction_theta_full 0.931
_diffrn_measured_fraction_theta_max 0.931
_diffrn_measurement_device 'CCD Area Detector'
_diffrn_measurement_device_type 'Rigaku Mercury'
_diffrn_measurement_method 'phi and omega rotations'
_diffrn_radiation_monochromator graphite
_diffrn_radiation_source 'rotating anode'
_diffrn_radiation_type MoK\a
_diffrn_radiation_wavelength 0.71073
_diffrn_reflns_av_R_equivalents 0.0210
_diffrn_reflns_av_sigmaI/netI 0.0077
_diffrn_reflns_limit_h_max 7
_diffrn_reflns_limit_h_min -12
_diffrn_reflns_limit_k_max 15
_diffrn_reflns_limit_k_min -16
_diffrn_reflns_limit_l_max 17
_diffrn_reflns_limit_l_min -17
_diffrn_reflns_number 13049
_diffrn_reflns_theta_full 27.56
_diffrn_reflns_theta_max 27.56
_diffrn_reflns_theta_min 2.62
_exptl_absorpt_coefficient_mu 0.908
_exptl_absorpt_correction_T_max 1.0000
_exptl_absorpt_correction_T_min 0.7037
_exptl_absorpt_correction_type multi-scan
_exptl_absorpt_process_details
;  Shape and scale corrections using equivalent reflections.
   Shape function based on spherical harmonics.
   Highest even and odd order for spherical harmonics:  4  and  3
   Laue group:  2/m
   Friedel opposites are equivalent.
;
_exptl_crystal_density_diffrn 1.508
_exptl_crystal_density_method 'not measured'
_exptl_crystal_F_000 776
_exptl_crystal_size_max 0.27
_exptl_crystal_size_mid 0.25
_exptl_crystal_size_min 0.07
_refine_diff_density_max 0.497
_refine_diff_density_min -0.793
_refine_diff_density_rms 0.099
_refine_ls_extinction_method none
_refine_ls_goodness_of_fit_ref 1.071
_refine_ls_hydrogen_treatment mixed
_refine_ls_matrix_type full
_refine_ls_number_parameters 255
_refine_ls_number_reflns 12266
_refine_ls_number_restraints 0
_refine_ls_restrained_S_all 1.071
_refine_ls_R_factor_all 0.0535
_refine_ls_R_factor_gt 0.0419
_refine_ls_shift/su_max 0.006
_refine_ls_shift/su_mean 0.000
_refine_ls_structure_factor_coef Fsqd
_refine_ls_weighting_details 'calc w=1/[\s^2^(Fo^2^)+(0.0514P)^2^+3.4432P] where P=(Fo^2^+2Fc^2^)/3'
_refine_ls_weighting_scheme calc
_refine_ls_wR_factor_gt 0.1101
_refine_ls_wR_factor_ref 0.1213
_reflns_number_gt 10360
_reflns_number_total 12266
_reflns_threshold_expression >2sigma(I)
_cod_data_source_file om201044r_si_002.cif
_cod_data_source_block UP3337-CMPD5
_cod_depositor_comments
;
The following automatic conversions were performed:
'_atom_site_symetry_multiplicity' tag replaced with
'_atom_site_symmetry_multiplicity'.

Automatic conversion script
Id: cif_correct_tags 1440 2010-10-19 06:21:57Z saulius 
;
_cod_original_sg_symbol_H-M 'P 21/c     '
_cod_database_code 4077917

loop_
_symmetry_equiv_pos_as_xyz
'x, y, z'
'-x, y+1/2, -z+1/2'
'-x, -y, -z'
'x, -y-1/2, z-1/2'

loop_
_atom_site_label
_atom_site_type_symbol
_atom_site_fract_x
_atom_site_fract_y
_atom_site_fract_z
_atom_site_U_iso_or_equiv
_atom_site_adp_type
_atom_site_occupancy
_atom_site_symmetry_multiplicity
_atom_site_calc_flag
_atom_site_refinement_flags
Ru1 Ru 0.452931(18) 0.774894(13) 0.601884(13) 0.02865(7) Uani 1 1 d .
C2 C 0.2620(2) 0.72153(15) 0.63882(17) 0.0301(5) Uani 1 1 d .
C3 C 0.4424(3) 0.93152(18) 0.61191(19) 0.0395(6) Uani 1 1 d .
C4 C 0.2125(3) 0.79782(17) 0.5603(2) 0.0375(5) Uani 1 1 d .
B5 B 0.3184(3) 0.78058(19) 0.7373(2) 0.0355(6) Uani 1 1 d .
B6 B 0.4211(3) 0.8979(2) 0.7224(2) 0.0372(6) Uani 1 1 d .
B7 B 0.3093(3) 0.9091(2) 0.5360(2) 0.0398(6) Uani 1 1 d .
B8 B 0.1446(3) 0.8029(2) 0.6780(2) 0.0419(6) Uani 1 1 d .
B9 B 0.3037(3) 0.9844(2) 0.6494(2) 0.0426(7) Uani 1 1 d .
B10 B 0.1594(3) 0.9116(2) 0.6061(2) 0.0425(7) Uani 1 1 d .
B11 B 0.2354(3) 0.9033(2) 0.7349(2) 0.0421(6) Uani 1 1 d .
C12 C 0.2204(2) 0.61252(16) 0.63097(17) 0.0308(5) Uani 1 1 d .
C13 C 0.1996(2) 0.56385(17) 0.53890(18) 0.0345(5) Uani 1 1 d .
H13 H 0.2111 0.5995 0.4808 0.046 Uiso 1 1 calc R
C14 C 0.1618(2) 0.46240(17) 0.53314(19) 0.0372(5) Uani 1 1 d .
H14 H 0.1486 0.4305 0.4713 0.049 Uiso 1 1 calc R
C15 C 0.1435(2) 0.40829(17) 0.61986(19) 0.0360(5) Uani 1 1 d .
C16 C 0.1611(3) 0.45782(18) 0.7113(2) 0.0419(6) Uani 1 1 d .
H16 H 0.1467 0.4229 0.7693 0.056 Uiso 1 1 calc R
C17 C 0.1999(3) 0.55850(18) 0.71687(18) 0.0386(5) Uani 1 1 d .
H17 H 0.2123 0.5904 0.7787 0.051 Uiso 1 1 calc R
C18 C 0.1053(2) 0.30303(18) 0.6151(2) 0.0400(6) Uani 1 1 d .
C19 C 0.0766(3) 0.21638(19) 0.6134(2) 0.0483(7) Uani 1 1 d .
H19 H 0.0540 0.1480 0.6121 0.060 Uiso 1 1 calc R
C20 C 0.5226(3) 0.6495(2) 0.5158(2) 0.0468(6) Uani 1 1 d .
H20 H 0.4611 0.6080 0.4768 0.062 Uiso 1 1 calc R
C21 C 0.5854(3) 0.7383(2) 0.4836(2) 0.0459(6) Uani 1 1 d .
H21 H 0.5727 0.7657 0.4198 0.061 Uiso 1 1 calc R
C22 C 0.6707(3) 0.77816(19) 0.5654(2) 0.0460(6) Uani 1 1 d .
H22 H 0.7249 0.8362 0.5643 0.061 Uiso 1 1 calc R
C23 C 0.6607(3) 0.7158(2) 0.6487(2) 0.0514(7) Uani 1 1 d .
H23 H 0.7053 0.7256 0.7125 0.068 Uiso 1 1 calc R
C24 C 0.5696(3) 0.63502(19) 0.6174(2) 0.0499(7) Uani 1 1 d .
H24 H 0.5451 0.5817 0.6572 0.066 Uiso 1 1 calc R
H3 H 0.514(3) 0.974(2) 0.596(2) 0.043(7) Uiso 1 1 d .
H4 H 0.150(3) 0.7686(17) 0.501(2) 0.040(7) Uiso 1 1 d .
H5 H 0.339(2) 0.7429(16) 0.808(2) 0.029(6) Uiso 1 1 d .
H6 H 0.491(3) 0.9186(19) 0.783(2) 0.046(7) Uiso 1 1 d .
H7 H 0.288(3) 0.9356(19) 0.457(2) 0.048(7) Uiso 1 1 d .
H8 H 0.044(3) 0.7705(17) 0.687(2) 0.037(7) Uiso 1 1 d .
H9 H 0.299(2) 1.0691(18) 0.6562(19) 0.038(7) Uiso 1 1 d .
H10 H 0.060(3) 0.9448(18) 0.572(2) 0.045(7) Uiso 1 1 d .
H11 H 0.191(3) 0.931(2) 0.799(2) 0.058(8) Uiso 1 1 d .

loop_
_atom_site_aniso_label
_atom_site_aniso_U_11
_atom_site_aniso_U_22
_atom_site_aniso_U_33
_atom_site_aniso_U_23
_atom_site_aniso_U_13
_atom_site_aniso_U_12
Ru1 0.03100(12) 0.02954(11) 0.02511(11) 0.00089(7) 0.00137(7) 0.00095(7)
C2 0.0289(11) 0.0335(11) 0.0277(12) -0.0003(9) 0.0023(9) 0.0027(9)
C3 0.0475(15) 0.0329(12) 0.0386(14) 0.0035(10) 0.0069(11) -0.0025(10)
C4 0.0372(13) 0.0360(12) 0.0379(14) -0.0001(10) -0.0032(10) 0.0036(10)
B5 0.0438(16) 0.0325(13) 0.0310(14) 0.0006(11) 0.0078(11) 0.0012(11)
B6 0.0524(17) 0.0313(12) 0.0266(13) -0.0052(10) -0.0021(11) -0.0007(11)
B7 0.0540(17) 0.0349(13) 0.0301(14) 0.0061(11) 0.0029(12) 0.0082(12)
B8 0.0357(15) 0.0449(15) 0.0465(18) -0.0012(13) 0.0107(12) 0.0058(12)
B9 0.0579(18) 0.0310(13) 0.0384(16) -0.0011(12) 0.0025(13) 0.0054(12)
B10 0.0447(16) 0.0389(14) 0.0427(16) -0.0008(12) -0.0012(13) 0.0123(12)
B11 0.0525(18) 0.0411(15) 0.0339(15) -0.0010(12) 0.0100(12) 0.0075(13)
C12 0.0270(11) 0.0325(10) 0.0324(12) 0.0010(9) 0.0006(8) -0.0002(9)
C13 0.0343(12) 0.0381(11) 0.0308(12) 0.0004(9) 0.0025(9) -0.0023(9)
C14 0.0313(12) 0.0401(12) 0.0401(14) -0.0063(10) 0.0035(10) -0.0002(10)
C15 0.0243(11) 0.0357(11) 0.0477(15) 0.0013(10) 0.0019(9) -0.0001(9)
C16 0.0445(14) 0.0407(12) 0.0405(14) 0.0074(11) 0.0046(11) -0.0043(11)
C17 0.0453(14) 0.0408(12) 0.0294(12) 0.0001(10) 0.0020(10) -0.0043(10)
C18 0.0283(12) 0.0409(13) 0.0503(16) 0.0005(11) 0.0018(10) 0.0005(10)
C19 0.0384(15) 0.0394(14) 0.066(2) 0.0015(12) -0.0014(13) -0.0012(11)
C20 0.0348(13) 0.0461(14) 0.0605(18) -0.0177(13) 0.0097(12) 0.0024(11)
C21 0.0362(14) 0.0648(16) 0.0379(15) -0.0010(12) 0.0098(11) 0.0072(12)
C22 0.0320(13) 0.0488(15) 0.0576(18) -0.0063(12) 0.0071(12) -0.0049(11)
C23 0.0314(14) 0.0690(18) 0.0517(18) -0.0002(14) -0.0067(12) 0.0093(12)
C24 0.0424(15) 0.0387(13) 0.071(2) 0.0148(13) 0.0160(13) 0.0169(11)

loop_
_atom_type_symbol
_atom_type_description
_atom_type_scat_dispersion_real
_atom_type_scat_dispersion_imag
_atom_type_scat_source
C C 0.0033 0.0016 'International Tables Vol C Tables 4.2.6.8 and 6.1.1.4'
H H 0.0000 0.0000 'International Tables Vol C Tables 4.2.6.8 and 6.1.1.4'
B B 0.0013 0.0007 'International Tables Vol C Tables 4.2.6.8 and 6.1.1.4'
Ru Ru -1.2594 0.8363 'International Tables Vol C Tables 4.2.6.8 and 6.1.1.4'

loop_
_geom_angle_atom_site_label_1
_geom_angle_atom_site_label_2
_geom_angle_atom_site_label_3
_geom_angle
C2 Ru1 C3 105.83(9)
C2 Ru1 C24 98.64(9)
C3 Ru1 C24 150.92(11)
C2 Ru1 C20 101.43(9)
C3 Ru1 C20 144.72(11)
C24 Ru1 C20 37.98(11)
C2 Ru1 C23 128.19(10)
C3 Ru1 C23 112.81(11)
C24 Ru1 C23 38.12(11)
C20 Ru1 C23 63.59(11)
C2 Ru1 C21 133.94(10)
C3 Ru1 C21 107.61(10)
C24 Ru1 C21 63.04(11)
C20 Ru1 C21 37.70(10)
C23 Ru1 C21 62.95(12)
C2 Ru1 C22 161.18(9)
C3 Ru1 C22 92.79(10)
C24 Ru1 C22 62.70(10)
C20 Ru1 C22 62.74(10)
C23 Ru1 C22 37.31(11)
C21 Ru1 C22 37.30(11)
C2 Ru1 B6 83.58(10)
C3 Ru1 B6 41.55(9)
C24 Ru1 B6 129.12(11)
C20 Ru1 B6 166.39(11)
C23 Ru1 B6 103.32(11)
C21 Ru1 B6 141.59(11)
C22 Ru1 B6 109.65(10)
C2 Ru1 B5 41.49(9)
C3 Ru1 B5 83.28(9)
C24 Ru1 B5 105.99(10)
C20 Ru1 B5 131.79(10)
C23 Ru1 B5 110.58(11)
C21 Ru1 B5 168.71(10)
C22 Ru1 B5 141.98(11)
B6 Ru1 B5 46.86(10)
C2 Ru1 C4 39.12(9)
C3 Ru1 C4 80.40(9)
C24 Ru1 C4 128.61(10)
C20 Ru1 C4 108.87(9)
C23 Ru1 C4 165.87(10)
C21 Ru1 C4 119.29(10)
C22 Ru1 C4 152.08(11)
B6 Ru1 C4 83.06(10)
B5 Ru1 C4 64.53(10)
C2 Ru1 B7 81.16(10)
C3 Ru1 B7 41.12(10)
C24 Ru1 B7 162.85(11)
C20 Ru1 B7 125.04(11)
C23 Ru1 B7 149.45(11)
C21 Ru1 B7 104.76(10)
C22 Ru1 B7 115.81(11)
B6 Ru1 B7 68.01(10)
B5 Ru1 B7 85.33(10)
C4 Ru1 B7 44.65(10)
C12 C2 C4 122.2(2)
C12 C2 B5 126.8(2)
C4 C2 B5 108.29(18)
C12 C2 B8 116.97(19)
C4 C2 B8 67.40(17)
B5 C2 B8 66.89(18)
C12 C2 Ru1 123.20(15)
C4 C2 Ru1 80.16(14)
B5 C2 Ru1 78.28(14)
B8 C2 Ru1 119.82(15)
B6 C3 B7 112.2(2)
B6 C3 B9 69.04(19)
B7 C3 B9 69.22(18)
B6 C3 Ru1 78.05(13)
B7 C3 Ru1 79.22(14)
B9 C3 Ru1 119.57(17)
B6 C3 H3 123.6(17)
B7 C3 H3 122.4(17)
B9 C3 H3 117.4(16)
Ru1 C3 H3 123.0(16)
C2 C4 B10 114.8(2)
C2 C4 B8 61.21(16)
B10 C4 B8 59.86(17)
C2 C4 B7 123.1(2)
B10 C4 B7 61.78(17)
B8 C4 B7 112.25(19)
C2 C4 Ru1 60.72(12)
B10 C4 Ru1 110.47(16)
B8 C4 Ru1 103.74(15)
B7 C4 Ru1 68.26(12)
C2 C4 H4 114.4(14)
B10 C4 H4 115.9(14)
B8 C4 H4 118.0(16)
B7 C4 H4 116.3(15)
Ru1 C4 H4 128.5(15)
C2 B5 B8 59.20(16)
C2 B5 B11 108.3(2)
B8 B5 B11 57.05(16)
C2 B5 B6 117.4(2)
B8 B5 B6 107.19(19)
B11 B5 B6 59.30(16)
C2 B5 Ru1 60.23(12)
B8 B5 Ru1 102.92(16)
B11 B5 Ru1 107.09(16)
B6 B5 Ru1 66.46(12)
C2 B5 H5 121.8(12)
B8 B5 H5 123.2(13)
B11 B5 H5 118.4(13)
B6 B5 H5 115.4(12)
Ru1 B5 H5 127.3(13)
C3 B6 B11 107.4(2)
C3 B6 B9 56.70(16)
B11 B6 B9 57.49(17)
C3 B6 B5 117.1(2)
B11 B6 B5 58.88(16)
B9 B6 B5 105.9(2)
C3 B6 Ru1 60.40(13)
B11 B6 Ru1 106.97(16)
B9 B6 Ru1 100.38(15)
B5 B6 Ru1 66.69(12)
C3 B6 H6 121.6(16)
B11 B6 H6 118.9(16)
B9 B6 H6 124.9(14)
B5 B6 H6 116.5(15)
Ru1 B6 H6 127.3(15)
C3 B7 C4 116.0(2)
C3 B7 B10 107.3(2)
C4 B7 B10 57.28(15)
C3 B7 B9 56.64(17)
C4 B7 B9 103.6(2)
B10 B7 B9 57.31(17)
C3 B7 Ru1 59.66(12)
C4 B7 Ru1 67.09(11)
B10 B7 Ru1 106.64(15)
B9 B7 Ru1 99.30(15)
C3 B7 H7 127.6(14)
C4 B7 H7 112.6(13)
B10 B7 H7 114.5(14)
B9 B7 H7 127.2(14)
Ru1 B7 H7 129.3(14)
C2 B8 B11 107.7(2)
C2 B8 B10 104.9(2)
B11 B8 B10 63.03(18)
C2 B8 C4 51.39(14)
B11 B8 C4 102.0(2)
B10 B8 C4 58.58(16)
C2 B8 B5 53.91(14)
B11 B8 B5 61.58(17)
B10 B8 B5 104.8(2)
C4 B8 B5 88.74(18)
C2 B8 H8 114.9(13)
B11 B8 H8 132.6(15)
B10 B8 H8 121.1(13)
C4 B8 H8 120.3(16)
B5 B8 H8 133.5(14)
C3 B9 B10 108.1(2)
C3 B9 B11 108.4(2)
B10 B9 B11 62.61(18)
C3 B9 B6 54.27(15)
B10 B9 B6 105.26(19)
B11 B9 B6 61.02(17)
C3 B9 B7 54.14(16)
B10 B9 B7 60.68(17)
B11 B9 B7 105.1(2)
B6 B9 B7 92.22(17)
C3 B9 H9 119.5(13)
B10 B9 H9 122.7(12)
B11 B9 H9 122.4(14)
B6 B9 H9 127.4(13)
B7 B9 H9 128.0(14)
C4 B10 B8 61.56(16)
C4 B10 B9 110.2(2)
B8 B10 B9 112.2(2)
C4 B10 B7 60.94(16)
B8 B10 B7 113.0(2)
B9 B10 B7 62.01(18)
C4 B10 B11 100.55(19)
B8 B10 B11 57.92(18)
B9 B10 B11 58.93(17)
B7 B10 B11 103.4(2)
C4 B10 H10 118.2(13)
B8 B10 H10 116.0(14)
B9 B10 H10 123.1(13)
B7 B10 H10 119.6(14)
B11 B10 H10 131.8(14)
B8 B11 B9 112.8(2)
B8 B11 B5 61.37(17)
B9 B11 B5 111.5(2)
B8 B11 B10 59.05(18)
B9 B11 B10 58.46(17)
B5 B11 B10 101.88(19)
B8 B11 B6 112.9(2)
B9 B11 B6 61.49(17)
B5 B11 B6 61.82(16)
B10 B11 B6 102.7(2)
B8 B11 H11 113.4(16)
B9 B11 H11 122.2(15)
B5 B11 H11 120.2(16)
B10 B11 H11 126.9(16)
B6 B11 H11 124.5(16)
C17 C12 C13 118.8(2)
C17 C12 C2 119.7(2)
C13 C12 C2 121.4(2)
C14 C13 C12 120.6(2)
C13 C14 C15 120.2(2)
C16 C15 C14 119.0(2)
C16 C15 C18 120.2(2)
C14 C15 C18 120.8(2)
C17 C16 C15 120.7(2)
C16 C17 C12 120.7(2)
C19 C18 C15 178.2(3)
C21 C20 C24 107.8(2)
C21 C20 Ru1 72.10(15)
C24 C20 Ru1 70.83(15)
C22 C21 C20 107.9(3)
C22 C21 Ru1 71.79(16)
C20 C21 Ru1 70.20(15)
C23 C22 C21 108.8(2)
C23 C22 Ru1 70.43(16)
C21 C22 Ru1 70.91(15)
C22 C23 C24 107.3(3)
C22 C23 Ru1 72.26(15)
C24 C23 Ru1 70.28(14)
C20 C24 C23 108.2(3)
C20 C24 Ru1 71.19(14)
C23 C24 Ru1 71.59(14)

loop_
_geom_bond_atom_site_label_1
_geom_bond_atom_site_label_2
_geom_bond_distance
Ru1 C2 2.079(2)
Ru1 C3 2.081(2)
Ru1 C24 2.165(2)
Ru1 C20 2.170(2)
Ru1 C23 2.182(3)
Ru1 C21 2.195(3)
Ru1 C22 2.206(3)
Ru1 B6 2.341(3)
Ru1 B5 2.345(3)
Ru1 C4 2.348(2)
Ru1 B7 2.368(3)
C2 C12 1.499(3)
C2 C4 1.504(3)
C2 B5 1.587(4)
C2 B8 1.687(4)
C3 B6 1.587(4)
C3 B7 1.585(4)
C3 B9 1.634(4)
C3 H3 0.94(3)
C4 B10 1.724(4)
C4 B8 1.777(4)
C4 B7 1.792(4)
C4 H4 1.02(3)
B5 B8 1.806(4)
B5 B11 1.810(4)
B5 B6 1.863(4)
B5 H5 1.07(3)
B6 B11 1.818(4)
B6 B9 1.826(4)
B6 H6 1.04(3)
B7 B10 1.806(4)
B7 B9 1.829(4)
B7 H7 1.12(3)
B8 B11 1.727(5)
B8 B10 1.748(4)
B8 H8 1.08(3)
B9 B10 1.743(4)
B9 B11 1.752(4)
B9 H9 1.13(2)
B10 B11 1.816(4)
B10 H10 1.11(3)
B11 H11 1.07(3)
C12 C17 1.391(3)
C12 C13 1.393(3)
C13 C14 1.391(3)
C14 C15 1.396(3)
C15 C16 1.390(4)
C15 C18 1.441(3)
C16 C17 1.384(3)
C18 C19 1.179(3)
C20 C21 1.410(4)
C20 C24 1.411(4)
C21 C22 1.408(4)
C22 C23 1.404(4)
C23 C24 1.420(4)
